data_4307786
loop_
_publ_author_name
'Long Jiang'
'Xiao-Long Feng'
'Cheng-Yong Su'
'Xiao-Ming Chen'
'Tong-Bu Lu'

_publ_section_title
;
Interchain-Solvent-Induced Chirality Change of 1D Helical Chains: From
Achiral to Chiral Crystallization
;
_journal_name_full 'Inorganic Chemistry'
_journal_page_first 2637
_journal_page_last 2644
_journal_paper_doi 10.1021/ic062272u
_journal_volume 46
_journal_year 2007
_chemical_formula_sum 'C20 H40 N8 Ni2 O2'
_chemical_formula_weight 542.02
_chemical_name_systematic
; 
 ? 
;
_space_group_IT_number 4
_symmetry_cell_setting monoclinic
_symmetry_space_group_name_Hall 'P 2yb'
_symmetry_space_group_name_H-M 'P 1 21 1'
_atom_sites_solution_hydrogens geom
_atom_sites_solution_primary direct
_atom_sites_solution_secondary difmap
_audit_creation_method SHELXL-97
_cell_angle_alpha 90.00
_cell_angle_beta 95.138(5)
_cell_angle_gamma 90.00
_cell_formula_units_Z 2
_cell_length_a 8.846(2)
_cell_length_b 14.828(4)
_cell_length_c 10.067(2)
_cell_measurement_reflns_used 2911
_cell_measurement_temperature 293(2)
_cell_measurement_theta_max 26.76
_cell_measurement_theta_min 2.31
_cell_volume 1315.2(5)
_computing_cell_refinement 'Bruker SMART'
_computing_data_collection 'Bruker SMART'
_computing_data_reduction 'Bruker SAINT'
_computing_molecular_graphics 'Bruker SHELXTL'
_computing_publication_material 'Bruker SHELXTL'
_computing_structure_refinement 'SHELXL-97 (Sheldrick, 1997)'
_computing_structure_solution 'SHELXS-97 (Sheldrick, 1990)'
_diffrn_ambient_temperature 293(2)
_diffrn_measured_fraction_theta_full 0.989
_diffrn_measured_fraction_theta_max 0.989
_diffrn_measurement_device_type 'CCD area detector'
_diffrn_measurement_method 'phi and omega scans'
_diffrn_radiation_monochromator graphite
_diffrn_radiation_source 'fine-focus sealed tube'
_diffrn_radiation_type MoK\a
_diffrn_radiation_wavelength 0.71073
_diffrn_reflns_av_R_equivalents 0.0212
_diffrn_reflns_av_sigmaI/netI 0.0454
_diffrn_reflns_limit_h_max 8
_diffrn_reflns_limit_h_min -11
_diffrn_reflns_limit_k_max 18
_diffrn_reflns_limit_k_min -17
_diffrn_reflns_limit_l_max 12
_diffrn_reflns_limit_l_min -12
_diffrn_reflns_number 7906
_diffrn_reflns_theta_full 27.03
_diffrn_reflns_theta_max 27.03
_diffrn_reflns_theta_min 2.31
_diffrn_standards_decay_% 0
_diffrn_standards_interval_count 0
_diffrn_standards_interval_time 0
_diffrn_standards_number 0
_exptl_absorpt_coefficient_mu 1.462
_exptl_absorpt_correction_T_max 0.7997
_exptl_absorpt_correction_T_min 0.5590
_exptl_absorpt_correction_type multi-scan
_exptl_absorpt_process_details 'SADABS (Sheldrick, 1996)'
_exptl_crystal_colour violet
_exptl_crystal_density_diffrn 1.369
_exptl_crystal_density_method 'not measured'
_exptl_crystal_description plate
_exptl_crystal_F_000 576
_exptl_crystal_size_max 0.45
_exptl_crystal_size_mid 0.42
_exptl_crystal_size_min 0.16
_refine_diff_density_max 0.467
_refine_diff_density_min -0.290
_refine_diff_density_rms 0.061
_refine_ls_abs_structure_details 'Flack H D (1983), Acta Cryst. A39, 876-881'
_refine_ls_abs_structure_Flack 0.482(13)
_refine_ls_extinction_method none
_refine_ls_goodness_of_fit_ref 1.049
_refine_ls_hydrogen_treatment constr
_refine_ls_matrix_type full
_refine_ls_number_parameters 296
_refine_ls_number_reflns 5408
_refine_ls_number_restraints 1
_refine_ls_restrained_S_all 1.049
_refine_ls_R_factor_all 0.0475
_refine_ls_R_factor_gt 0.0355
_refine_ls_shift/su_max 0.002
_refine_ls_shift/su_mean 0.001
_refine_ls_structure_factor_coef Fsqd
_refine_ls_weighting_details 'calc w=1/[\s^2^(Fo^2^)+(0.0346P)^2^+0.0000P] where P=(Fo^2^+2Fc^2^)/3'
_refine_ls_weighting_scheme calc
_refine_ls_wR_factor_gt 0.0696
_refine_ls_wR_factor_ref 0.0746
_reflns_number_gt 4637
_reflns_number_total 5408
_reflns_threshold_expression >2sigma(I)
_cod_data_source_file ic062272usi20061129_100751_3.cif
_cod_data_source_block 4.2H2O-3
_cod_depositor_comments
;
The following automatic conversions were performed:
'_symmetry_cell_setting' value 'Monoclinic' changed to 'monoclinic'
according to '/home/saulius/struct/CIF-dictionaries/cif_core.dic'
dictionary named 'cif_core.dic' version 2.4.1 from 2010-06-29.

Automatic conversion script
Id: cif_fix_enum 1527 2010-12-29 10:47:43Z saulius 
;
_cod_original_cell_volume 1315.1(5)
_cod_database_code 4307786

loop_
_symmetry_equiv_pos_as_xyz
'x, y, z'
'-x, y+1/2, -z'

loop_
_atom_site_label
_atom_site_type_symbol
_atom_site_fract_x
_atom_site_fract_y
_atom_site_fract_z
_atom_site_U_iso_or_equiv
_atom_site_adp_type
_atom_site_occupancy
_atom_site_symmetry_multiplicity
_atom_site_calc_flag
_atom_site_refinement_flags
_atom_site_disorder_assembly
_atom_site_disorder_group
C1 C 0.4366(4) 0.9682(2) 0.7030(4) 0.0410(9) Uani 1 1 d . . .
H1A H 0.3306 0.9518 0.7045 0.049 Uiso 1 1 calc R . .
H1B H 0.4681 0.9526 0.6161 0.049 Uiso 1 1 calc R . .
C2 C 0.4546(4) 1.0670(2) 0.7253(4) 0.0407(9) Uani 1 1 d . . .
H2A H 0.3960 1.0994 0.6545 0.049 Uiso 1 1 calc R . .
H2B H 0.4159 1.0832 0.8092 0.049 Uiso 1 1 calc R . .
C3 C 0.6451(4) 1.1872(2) 0.7738(4) 0.0379(8) Uani 1 1 d . . .
H3 H 0.6312 1.1899 0.8692 0.045 Uiso 1 1 calc R . .
C4 C 0.5386(6) 1.2559(3) 0.7024(5) 0.0680(13) Uani 1 1 d . . .
H4A H 0.4363 1.2438 0.7220 0.102 Uiso 1 1 calc R . .
H4B H 0.5452 1.2516 0.6079 0.102 Uiso 1 1 calc R . .
H4C H 0.5672 1.3155 0.7323 0.102 Uiso 1 1 calc R . .
C5 C 0.8083(4) 1.2137(2) 0.7561(4) 0.0446(9) Uani 1 1 d . . .
H5A H 0.8164 1.2784 0.7689 0.054 Uiso 1 1 calc R . .
H5B H 0.8259 1.2017 0.6640 0.054 Uiso 1 1 calc R . .
C6 C 0.9380(4) 1.1699(2) 0.8441(3) 0.0378(8) Uani 1 1 d . . .
C7 C 0.9221(4) 1.1865(3) 0.9918(4) 0.0495(10) Uani 1 1 d . . .
H7A H 1.0085 1.1619 1.0440 0.074 Uiso 1 1 calc R . .
H7B H 0.8313 1.1579 1.0165 0.074 Uiso 1 1 calc R . .
H7C H 0.9164 1.2502 1.0079 0.074 Uiso 1 1 calc R . .
C8 C 1.0887(4) 1.2111(3) 0.8104(4) 0.0536(10) Uani 1 1 d . . .
H8A H 1.0984 1.2045 0.7167 0.080 Uiso 1 1 calc R . .
H8B H 1.1712 1.1808 0.8602 0.080 Uiso 1 1 calc R . .
H8C H 1.0908 1.2740 0.8332 0.080 Uiso 1 1 calc R . .
C9 C 0.9921(4) 1.0427(2) 0.6943(4) 0.0393(10) Uani 1 1 d . . .
H9A H 1.0977 1.0599 0.6919 0.047 Uiso 1 1 calc R . .
H9B H 0.9333 1.0730 0.6216 0.047 Uiso 1 1 calc R . .
C10 C 0.9764(4) 0.9424(3) 0.6776(4) 0.0398(9) Uani 1 1 d . . .
H10A H 1.0108 0.9245 0.5927 0.048 Uiso 1 1 calc R . .
H10B H 1.0390 0.9120 0.7479 0.048 Uiso 1 1 calc R . .
C11 C 0.7952(4) 0.8165(2) 0.6884(4) 0.0431(9) Uani 1 1 d . . .
H11 H 0.8392 0.7950 0.7755 0.052 Uiso 1 1 calc R . .
C12 C 0.8732(6) 0.7668(3) 0.5800(5) 0.0767(15) Uani 1 1 d . . .
H12A H 0.9798 0.7802 0.5891 0.115 Uiso 1 1 calc R . .
H12B H 0.8300 0.7861 0.4937 0.115 Uiso 1 1 calc R . .
H12C H 0.8587 0.7031 0.5891 0.115 Uiso 1 1 calc R . .
C13 C 0.6274(4) 0.7928(2) 0.6744(4) 0.0460(9) Uani 1 1 d . . .
H13A H 0.6194 0.7282 0.6607 0.055 Uiso 1 1 calc R . .
H13B H 0.5826 0.8213 0.5934 0.055 Uiso 1 1 calc R . .
C14 C 0.5287(4) 0.8173(2) 0.7864(4) 0.0423(9) Uani 1 1 d . . .
C15 C 0.5899(5) 0.7751(3) 0.9189(4) 0.0569(11) Uani 1 1 d . . .
H15A H 0.5242 0.7902 0.9865 0.085 Uiso 1 1 calc R . .
H15B H 0.6900 0.7977 0.9440 0.085 Uiso 1 1 calc R . .
H15C H 0.5938 0.7107 0.9094 0.085 Uiso 1 1 calc R . .
C16 C 0.3667(5) 0.7818(3) 0.7498(5) 0.0603(12) Uani 1 1 d . . .
H16A H 0.3319 0.8013 0.6613 0.090 Uiso 1 1 calc R . .
H16B H 0.3002 0.8049 0.8120 0.090 Uiso 1 1 calc R . .
H16C H 0.3670 0.7171 0.7532 0.090 Uiso 1 1 calc R . .
C17 C 0.5642(4) 1.0302(2) 1.0947(3) 0.0320(7) Uani 1 1 d . . .
C18 C 0.2814(4) 0.9817(3) 1.0788(3) 0.0432(9) Uani 1 1 d . . .
C19 C 0.2805(4) 1.0001(4) 1.3406(3) 0.0536(10) Uani 1 1 d . . .
C20 C 0.5741(4) 1.0344(3) 1.3570(3) 0.0427(9) Uani 1 1 d . . .
N1 N 0.5290(3) 0.91734(19) 0.8075(3) 0.0331(6) Uani 1 1 d . . .
H1E H 0.4815 0.9257 0.8831 0.040 Uiso 1 1 calc R . .
N2 N 0.6149(3) 1.09339(19) 0.7280(3) 0.0338(7) Uani 1 1 d . . .
H2E H 0.6413 1.0897 0.6429 0.041 Uiso 1 1 calc R . .
N3 N 0.9375(3) 1.07078(17) 0.8235(3) 0.0306(6) Uani 1 1 d . . .
H3A H 1.0070 1.0486 0.8874 0.037 Uiso 1 1 calc R . .
N4 N 0.8164(3) 0.91591(18) 0.6830(3) 0.0317(6) Uani 1 1 d . . .
H4D H 0.7652 0.9354 0.6058 0.038 Uiso 1 1 calc R . .
N5 N 0.6453(3) 1.0361(2) 1.0119(3) 0.0358(7) Uani 1 1 d . . .
N6 N 0.1977(4) 0.9586(3) 0.9934(4) 0.0653(11) Uani 1 1 d . . .
N7 N 0.1913(4) 0.9909(5) 1.4137(3) 0.0931(15) Uani 1 1 d . . .
N8 N 0.6691(4) 1.0431(3) 1.4405(3) 0.0672(11) Uani 1 1 d . . .
Ni1 Ni 0.73729(4) 0.99288(2) 0.83906(3) 0.02704(10) Uani 1 1 d . . .
Ni2 Ni 0.42462(5) 1.01294(3) 1.21930(4) 0.03561(13) Uani 1 1 d . . .
O1 O 0.8781(3) 0.91160(16) 0.9834(2) 0.0409(6) Uani 1 1 d . . .
H1D H 0.9718 0.9144 0.9692 0.061 Uiso 1 1 d R . .
H1C H 0.8687 0.9231 1.0653 0.061 Uiso 1 1 d R . .
O2 O 0.8981(4) 0.9535(3) 1.2521(3) 0.1011(15) Uani 1 1 d . . .
H2D H 0.8327 0.9724 1.3048 0.152 Uiso 1 1 d R . .
H2C H 0.9858 0.9545 1.2956 0.152 Uiso 1 1 d R . .

loop_
_atom_site_aniso_label
_atom_site_aniso_U_11
_atom_site_aniso_U_22
_atom_site_aniso_U_33
_atom_site_aniso_U_23
_atom_site_aniso_U_13
_atom_site_aniso_U_12
C1 0.0232(19) 0.056(2) 0.043(2) 0.0035(17) -0.0015(16) -0.0082(16)
C2 0.036(2) 0.047(2) 0.039(2) 0.0051(17) -0.0001(17) 0.0026(16)
C3 0.044(2) 0.0340(19) 0.036(2) -0.0002(15) 0.0055(16) 0.0036(16)
C4 0.074(3) 0.046(2) 0.082(3) 0.014(2) -0.001(3) 0.014(2)
C5 0.054(3) 0.0316(18) 0.048(2) 0.0035(16) 0.0069(19) -0.0027(17)
C6 0.038(2) 0.0358(18) 0.040(2) -0.0047(16) 0.0056(16) -0.0091(16)
C7 0.052(3) 0.048(2) 0.049(2) -0.0092(18) 0.0071(19) -0.0089(19)
C8 0.051(3) 0.048(2) 0.063(3) -0.009(2) 0.014(2) -0.0170(19)
C9 0.028(2) 0.051(2) 0.041(2) -0.0033(17) 0.0157(17) -0.0078(16)
C10 0.040(2) 0.047(2) 0.034(2) -0.0106(17) 0.0092(17) -0.0017(17)
C11 0.040(2) 0.040(2) 0.050(2) -0.0094(17) 0.0084(18) -0.0012(16)
C12 0.077(3) 0.052(3) 0.106(4) -0.034(3) 0.036(3) -0.003(2)
C13 0.053(2) 0.039(2) 0.047(2) -0.0154(17) 0.0066(19) -0.0090(18)
C14 0.044(2) 0.037(2) 0.046(2) -0.0037(16) 0.0088(18) -0.0112(16)
C15 0.065(3) 0.045(2) 0.060(3) 0.013(2) 0.006(2) -0.013(2)
C16 0.052(3) 0.053(3) 0.077(3) -0.008(2) 0.013(2) -0.021(2)
C17 0.0343(18) 0.0389(18) 0.0220(17) -0.0008(14) -0.0015(14) 0.0002(15)
C18 0.0258(17) 0.067(3) 0.0375(19) -0.0010(19) 0.0082(14) -0.0002(18)
C19 0.0355(19) 0.092(3) 0.0337(18) 0.000(3) 0.0035(15) -0.002(3)
C20 0.045(2) 0.062(2) 0.0235(18) -0.0023(16) 0.0130(15) -0.0035(18)
N1 0.0332(16) 0.0401(16) 0.0270(15) 0.0001(12) 0.0076(12) -0.0063(13)
N2 0.0315(16) 0.0420(16) 0.0279(15) 0.0035(12) 0.0027(12) 0.0049(13)
N3 0.0282(15) 0.0358(15) 0.0275(15) -0.0005(12) 0.0011(12) -0.0045(12)
N4 0.0301(15) 0.0395(15) 0.0260(14) -0.0047(12) 0.0048(12) -0.0023(13)
N5 0.0368(17) 0.0470(17) 0.0244(15) -0.0029(12) 0.0067(12) -0.0008(14)
N6 0.040(2) 0.104(3) 0.050(2) -0.009(2) -0.0050(17) -0.0027(19)
N7 0.053(2) 0.182(5) 0.047(2) 0.006(4) 0.0186(17) -0.014(3)
N8 0.051(2) 0.117(3) 0.0319(19) -0.0060(19) -0.0021(16) -0.002(2)
Ni1 0.0259(2) 0.0338(2) 0.02183(18) -0.00090(18) 0.00419(14) -0.00109(18)
Ni2 0.0303(2) 0.0543(3) 0.0229(2) 0.0012(2) 0.00542(15) 0.0003(2)
O1 0.0380(14) 0.0489(14) 0.0355(14) 0.0072(11) 0.0015(11) 0.0023(12)
O2 0.062(2) 0.172(4) 0.067(2) -0.043(2) -0.0067(18) 0.031(2)

loop_
_atom_type_symbol
_atom_type_description
_atom_type_scat_dispersion_real
_atom_type_scat_dispersion_imag
_atom_type_scat_source
C C 0.0033 0.0016 'International Tables Vol C Tables 4.2.6.8 and 6.1.1.4'
H H 0.0000 0.0000 'International Tables Vol C Tables 4.2.6.8 and 6.1.1.4'
N N 0.0061 0.0033 'International Tables Vol C Tables 4.2.6.8 and 6.1.1.4'
O O 0.0106 0.0060 'International Tables Vol C Tables 4.2.6.8 and 6.1.1.4'
Ni Ni 0.3393 1.1124 'International Tables Vol C Tables 4.2.6.8 and 6.1.1.4'

loop_
_geom_angle_atom_site_label_1
_geom_angle_atom_site_label_2
_geom_angle_atom_site_label_3
_geom_angle
_geom_angle_site_symmetry_1
_geom_angle_site_symmetry_3
_geom_angle_publ_flag
N1 C1 C2 110.4(3) . . ?
N1 C1 H1A 109.6 . . ?
C2 C1 H1A 109.6 . . ?
N1 C1 H1B 109.6 . . ?
C2 C1 H1B 109.6 . . ?
H1A C1 H1B 108.1 . . ?
N2 C2 C1 110.8(3) . . ?
N2 C2 H2A 109.5 . . ?
C1 C2 H2A 109.5 . . ?
N2 C2 H2B 109.5 . . ?
C1 C2 H2B 109.5 . . ?
H2A C2 H2B 108.1 . . ?
N2 C3 C5 110.6(3) . . ?
N2 C3 C4 113.2(3) . . ?
C5 C3 C4 109.0(3) . . ?
N2 C3 H3 107.9 . . ?
C5 C3 H3 107.9 . . ?
C4 C3 H3 107.9 . . ?
C3 C4 H4A 109.5 . . ?
C3 C4 H4B 109.5 . . ?
H4A C4 H4B 109.5 . . ?
C3 C4 H4C 109.5 . . ?
H4A C4 H4C 109.5 . . ?
H4B C4 H4C 109.5 . . ?
C3 C5 C6 119.5(3) . . ?
C3 C5 H5A 107.4 . . ?
C6 C5 H5A 107.4 . . ?
C3 C5 H5B 107.4 . . ?
C6 C5 H5B 107.4 . . ?
H5A C5 H5B 107.0 . . ?
N3 C6 C7 107.2(3) . . ?
N3 C6 C5 110.3(3) . . ?
C7 C6 C5 111.5(3) . . ?
N3 C6 C8 110.9(3) . . ?
C7 C6 C8 108.0(3) . . ?
C5 C6 C8 109.0(3) . . ?
C6 C7 H7A 109.5 . . ?
C6 C7 H7B 109.5 . . ?
H7A C7 H7B 109.5 . . ?
C6 C7 H7C 109.5 . . ?
H7A C7 H7C 109.5 . . ?
H7B C7 H7C 109.5 . . ?
C6 C8 H8A 109.5 . . ?
C6 C8 H8B 109.5 . . ?
H8A C8 H8B 109.5 . . ?
C6 C8 H8C 109.5 . . ?
H8A C8 H8C 109.5 . . ?
H8B C8 H8C 109.5 . . ?
N3 C9 C10 109.9(3) . . ?
N3 C9 H9A 109.7 . . ?
C10 C9 H9A 109.7 . . ?
N3 C9 H9B 109.7 . . ?
C10 C9 H9B 109.7 . . ?
H9A C9 H9B 108.2 . . ?
N4 C10 C9 109.8(3) . . ?
N4 C10 H10A 109.7 . . ?
C9 C10 H10A 109.7 . . ?
N4 C10 H10B 109.7 . . ?
C9 C10 H10B 109.7 . . ?
H10A C10 H10B 108.2 . . ?
N4 C11 C13 110.5(3) . . ?
N4 C11 C12 112.6(3) . . ?
C13 C11 C12 108.7(3) . . ?
N4 C11 H11 108.3 . . ?
C13 C11 H11 108.3 . . ?
C12 C11 H11 108.3 . . ?
C11 C12 H12A 109.5 . . ?
C11 C12 H12B 109.5 . . ?
H12A C12 H12B 109.5 . . ?
C11 C12 H12C 109.5 . . ?
H12A C12 H12C 109.5 . . ?
H12B C12 H12C 109.5 . . ?
C11 C13 C14 119.6(3) . . ?
C11 C13 H13A 107.4 . . ?
C14 C13 H13A 107.4 . . ?
C11 C13 H13B 107.4 . . ?
C14 C13 H13B 107.4 . . ?
H13A C13 H13B 107.0 . . ?
N1 C14 C15 106.6(3) . . ?
N1 C14 C13 110.2(3) . . ?
C15 C14 C13 111.4(3) . . ?
N1 C14 C16 111.2(3) . . ?
C15 C14 C16 108.6(3) . . ?
C13 C14 C16 108.8(3) . . ?
C14 C15 H15A 109.5 . . ?
C14 C15 H15B 109.5 . . ?
H15A C15 H15B 109.5 . . ?
C14 C15 H15C 109.5 . . ?
H15A C15 H15C 109.5 . . ?
H15B C15 H15C 109.5 . . ?
C14 C16 H16A 109.5 . . ?
C14 C16 H16B 109.5 . . ?
H16A C16 H16B 109.5 . . ?
C14 C16 H16C 109.5 . . ?
H16A C16 H16C 109.5 . . ?
H16B C16 H16C 109.5 . . ?
N5 C17 Ni2 175.1(3) . . ?
N6 C18 Ni2 176.6(4) . . ?
N7 C19 Ni2 178.8(5) . . ?
N8 C20 Ni2 176.3(4) . . ?
C1 N1 C14 114.2(3) . . ?
C1 N1 Ni1 104.5(2) . . ?
C14 N1 Ni1 121.7(2) . . ?
C1 N1 H1E 105.0 . . ?
C14 N1 H1E 105.0 . . ?
Ni1 N1 H1E 105.0 . . ?
C2 N2 C3 113.8(3) . . ?
C2 N2 Ni1 105.7(2) . . ?
C3 N2 Ni1 115.5(2) . . ?
C2 N2 H2E 107.2 . . ?
C3 N2 H2E 107.2 . . ?
Ni1 N2 H2E 107.2 . . ?
C6 N3 C9 113.7(3) . . ?
C6 N3 Ni1 121.2(2) . . ?
C9 N3 Ni1 104.45(19) . . ?
C6 N3 H3A 105.4 . . ?
C9 N3 H3A 105.4 . . ?
Ni1 N3 H3A 105.4 . . ?
C10 N4 C11 112.9(3) . . ?
C10 N4 Ni1 105.4(2) . . ?
C11 N4 Ni1 117.2(2) . . ?
C10 N4 H4D 106.9 . . ?
C11 N4 H4D 106.9 . . ?
Ni1 N4 H4D 106.9 . . ?
C17 N5 Ni1 153.5(3) . . ?
N5 Ni1 N2 90.28(11) . . ?
N5 Ni1 N4 165.16(11) . . ?
N2 Ni1 N4 100.16(11) . . ?
N5 Ni1 N3 106.44(11) . . ?
N2 Ni1 N3 88.20(11) . . ?
N4 Ni1 N3 84.57(10) . . ?
N5 Ni1 N1 83.72(11) . . ?
N2 Ni1 N1 84.11(11) . . ?
N4 Ni1 N1 86.86(10) . . ?
N3 Ni1 N1 167.31(10) . . ?
N5 Ni1 O1 81.78(10) . . ?
N2 Ni1 O1 167.95(10) . . ?
N4 Ni1 O1 89.40(10) . . ?
N3 Ni1 O1 85.39(10) . . ?
N1 Ni1 O1 103.88(10) . . ?
C19 Ni2 C17 177.4(2) . . ?
C19 Ni2 C20 90.67(15) . . ?
C17 Ni2 C20 90.50(14) . . ?
C19 Ni2 C18 90.78(15) . . ?
C17 Ni2 C18 88.24(14) . . ?
C20 Ni2 C18 175.15(18) . . ?
Ni1 O1 H1D 111.5 . . ?
Ni1 O1 H1C 115.6 . . ?
H1D O1 H1C 109.4 . . ?
H2D O2 H2C 107.8 . . ?

loop_
_geom_bond_atom_site_label_1
_geom_bond_atom_site_label_2
_geom_bond_distance
_geom_bond_site_symmetry_2
_geom_bond_publ_flag
C1 N1 1.479(4) . ?
C1 C2 1.489(5) . ?
C1 H1A 0.9700 . ?
C1 H1B 0.9700 . ?
C2 N2 1.469(4) . ?
C2 H2A 0.9700 . ?
C2 H2B 0.9700 . ?
C3 N2 1.482(4) . ?
C3 C5 1.522(5) . ?
C3 C4 1.523(5) . ?
C3 H3 0.9800 . ?
C4 H4A 0.9600 . ?
C4 H4B 0.9600 . ?
C4 H4C 0.9600 . ?
C5 C6 1.530(5) . ?
C5 H5A 0.9700 . ?
C5 H5B 0.9700 . ?
C6 N3 1.484(4) . ?
C6 C7 1.526(5) . ?
C6 C8 1.532(5) . ?
C7 H7A 0.9600 . ?
C7 H7B 0.9600 . ?
C7 H7C 0.9600 . ?
C8 H8A 0.9600 . ?
C8 H8B 0.9600 . ?
C8 H8C 0.9600 . ?
C9 N3 1.487(5) . ?
C9 C10 1.502(5) . ?
C9 H9A 0.9700 . ?
C9 H9B 0.9700 . ?
C10 N4 1.475(4) . ?
C10 H10A 0.9700 . ?
C10 H10B 0.9700 . ?
C11 N4 1.487(4) . ?
C11 C13 1.520(5) . ?
C11 C12 1.531(5) . ?
C11 H11 0.9800 . ?
C12 H12A 0.9600 . ?
C12 H12B 0.9600 . ?
C12 H12C 0.9600 . ?
C13 C14 1.530(5) . ?
C13 H13A 0.9700 . ?
C13 H13B 0.9700 . ?
C14 N1 1.499(5) . ?
C14 C15 1.528(5) . ?
C14 C16 1.540(5) . ?
C15 H15A 0.9600 . ?
C15 H15B 0.9600 . ?
C15 H15C 0.9600 . ?
C16 H16A 0.9600 . ?
C16 H16B 0.9600 . ?
C16 H16C 0.9600 . ?
C17 N5 1.151(4) . ?
C17 Ni2 1.855(3) . ?
C18 N6 1.136(4) . ?
C18 Ni2 1.870(4) . ?
C19 N7 1.135(5) . ?
C19 Ni2 1.852(4) . ?
C20 N8 1.142(4) . ?
C20 Ni2 1.855(4) . ?
N1 Ni1 2.155(3) . ?
N1 H1E 0.9100 . ?
N2 Ni1 2.104(3) . ?
N2 H2E 0.9100 . ?
N3 Ni1 2.132(3) . ?
N3 H3A 0.9100 . ?
N4 Ni1 2.112(3) . ?
N4 H4D 0.9100 . ?
N5 Ni1 2.087(3) . ?
Ni1 O1 2.189(2) . ?
O1 H1D 0.8541 . ?
O1 H1C 0.8539 . ?
O2 H2D 0.8659 . ?
O2 H2C 0.8565 . ?

loop_
_geom_hbond_atom_site_label_D
_geom_hbond_atom_site_label_H
_geom_hbond_atom_site_label_A
_geom_hbond_distance_DH
_geom_hbond_distance_HA
_geom_hbond_distance_DA
_geom_hbond_angle_DHA
_geom_hbond_site_symmetry_A
N2 H2E N8 0.91 2.19 3.068(5) 163.1 1_554
N4 H4D N8 0.91 2.41 3.263(5) 156.7 1_554
N3 H3A N6 0.91 2.33 3.207(5) 160.8 1_655
O1 H1D N6 0.85 2.10 2.905(4) 157.6 1_655
O2 H2C N7 0.86 2.15 2.988(5) 165.9 1_655
O1 H1C O2 0.85 1.93 2.766(4) 166.5 .
O2 H2D N8 0.87 2.33 3.186(5) 172.1 .

loop_
_geom_torsion_atom_site_label_1
_geom_torsion_atom_site_label_2
_geom_torsion_atom_site_label_3
_geom_torsion_atom_site_label_4
_geom_torsion
_geom_torsion_site_symmetry_1
_geom_torsion_site_symmetry_2
_geom_torsion_site_symmetry_3
_geom_torsion_site_symmetry_4
_geom_torsion_publ_flag
N1 C1 C2 N2 57.3(4) . . . . ?
N2 C3 C5 C6 -69.4(4) . . . . ?
C4 C3 C5 C6 165.5(3) . . . . ?
C3 C5 C6 N3 60.6(4) . . . . ?
C3 C5 C6 C7 -58.4(4) . . . . ?
C3 C5 C6 C8 -177.5(3) . . . . ?
N3 C9 C10 N4 58.6(4) . . . . ?
N4 C11 C13 C14 -68.5(4) . . . . ?
C12 C11 C13 C14 167.4(4) . . . . ?
C11 C13 C14 N1 60.5(4) . . . . ?
C11 C13 C14 C15 -57.6(4) . . . . ?
C11 C13 C14 C16 -177.3(3) . . . . ?
C2 C1 N1 C14 -174.9(3) . . . . ?
C2 C1 N1 Ni1 -39.5(4) . . . . ?
C15 C14 N1 C1 -164.5(3) . . . . ?
C13 C14 N1 C1 74.5(4) . . . . ?
C16 C14 N1 C1 -46.3(4) . . . . ?
C15 C14 N1 Ni1 68.6(3) . . . . ?
C13 C14 N1 Ni1 -52.5(4) . . . . ?
C16 C14 N1 Ni1 -173.2(2) . . . . ?
C1 C2 N2 C3 -169.5(3) . . . . ?
C1 C2 N2 Ni1 -41.8(3) . . . . ?
C5 C3 N2 C2 -172.3(3) . . . . ?
C4 C3 N2 C2 -49.6(4) . . . . ?
C5 C3 N2 Ni1 65.2(3) . . . . ?
C4 C3 N2 Ni1 -172.2(3) . . . . ?
C7 C6 N3 C9 -164.8(3) . . . . ?
C5 C6 N3 C9 73.6(4) . . . . ?
C8 C6 N3 C9 -47.1(4) . . . . ?
C7 C6 N3 Ni1 69.4(3) . . . . ?
C5 C6 N3 Ni1 -52.1(3) . . . . ?
C8 C6 N3 Ni1 -172.9(2) . . . . ?
C10 C9 N3 C6 -175.7(3) . . . . ?
C10 C9 N3 Ni1 -41.4(4) . . . . ?
C9 C10 N4 C11 -171.0(3) . . . . ?
C9 C10 N4 Ni1 -41.8(4) . . . . ?
C13 C11 N4 C10 -172.2(3) . . . . ?
C12 C11 N4 C10 -50.3(4) . . . . ?
C13 C11 N4 Ni1 65.0(4) . . . . ?
C12 C11 N4 Ni1 -173.2(3) . . . . ?
Ni2 C17 N5 Ni1 -12(4) . . . . ?
C17 N5 Ni1 N2 104.3(6) . . . . ?
C17 N5 Ni1 N4 -30.7(9) . . . . ?
C17 N5 Ni1 N3 -167.5(6) . . . . ?
C17 N5 Ni1 N1 20.3(6) . . . . ?
C17 N5 Ni1 O1 -84.8(6) . . . . ?
C2 N2 Ni1 N5 -68.6(2) . . . . ?
C3 N2 Ni1 N5 58.1(3) . . . . ?
C2 N2 Ni1 N4 100.8(2) . . . . ?
C3 N2 Ni1 N4 -132.5(2) . . . . ?
C2 N2 Ni1 N3 -175.0(2) . . . . ?
C3 N2 Ni1 N3 -48.3(2) . . . . ?
C2 N2 Ni1 N1 15.1(2) . . . . ?
C3 N2 Ni1 N1 141.8(2) . . . . ?
C2 N2 Ni1 O1 -117.1(5) . . . . ?
C3 N2 Ni1 O1 9.6(6) . . . . ?
C10 N4 Ni1 N5 -124.1(4) . . . . ?
C11 N4 Ni1 N5 2.6(6) . . . . ?
C10 N4 Ni1 N2 101.8(2) . . . . ?
C11 N4 Ni1 N2 -131.5(2) . . . . ?
C10 N4 Ni1 N3 14.7(2) . . . . ?
C11 N4 Ni1 N3 141.3(2) . . . . ?
C10 N4 Ni1 N1 -174.7(2) . . . . ?
C11 N4 Ni1 N1 -48.1(2) . . . . ?
C10 N4 Ni1 O1 -70.8(2) . . . . ?
C11 N4 Ni1 O1 55.9(2) . . . . ?
C6 N3 Ni1 N5 -45.9(3) . . . . ?
C9 N3 Ni1 N5 -175.8(2) . . . . ?
C6 N3 Ni1 N2 43.9(2) . . . . ?
C9 N3 Ni1 N2 -86.0(2) . . . . ?
C6 N3 Ni1 N4 144.3(2) . . . . ?
C9 N3 Ni1 N4 14.3(2) . . . . ?
C6 N3 Ni1 N1 96.5(5) . . . . ?
C9 N3 Ni1 N1 -33.4(6) . . . . ?
C6 N3 Ni1 O1 -125.9(2) . . . . ?
C9 N3 Ni1 O1 104.2(2) . . . . ?
C1 N1 Ni1 N5 103.9(2) . . . . ?
C14 N1 Ni1 N5 -125.0(3) . . . . ?
C1 N1 Ni1 N2 13.0(2) . . . . ?
C14 N1 Ni1 N2 144.1(3) . . . . ?
C1 N1 Ni1 N4 -87.5(2) . . . . ?
C14 N1 Ni1 N4 43.6(3) . . . . ?
C1 N1 Ni1 N3 -40.0(6) . . . . ?
C14 N1 Ni1 N3 91.1(5) . . . . ?
C1 N1 Ni1 O1 -176.1(2) . . . . ?
C14 N1 Ni1 O1 -45.0(3) . . . . ?
N7 C19 Ni2 C17 111(24) . . . . ?
N7 C19 Ni2 C20 -131(23) . . . . ?
N7 C19 Ni2 C18 44(23) . . . . ?
N5 C17 Ni2 C19 -98(5) . . . . ?
N5 C17 Ni2 C20 145(4) . . . . ?
N5 C17 Ni2 C18 -30(4) . . . . ?
N8 C20 Ni2 C19 108(5) . . . . ?
N8 C20 Ni2 C17 -75(5) . . . . ?
N8 C20 Ni2 C18 0(7) . . . . ?
N6 C18 Ni2 C19 -103(6) . . . . ?
N6 C18 Ni2 C17 79(6) . . . . ?
N6 C18 Ni2 C20 4(7) . . . . ?
